data_9008063
loop_
_publ_author_name
'Kokkoros, P.'

_publ_section_title
;
 Uber die struktur des durangit NaAlF[AsO~4~]
 Locality: Durango, Mexico
;
_journal_issue 1-6
_journal_name_full
;
 Zeitschrift f\"ur Kristallographie - Crystalline Materials
;
_journal_page_first 38
_journal_page_last 49
_journal_paper_doi 10.1524/zkri.1938.99.1.38
_journal_volume 99
_journal_year 1938
_chemical_formula_sum 'Al As F Na O4'
_chemical_name_mineral Durangite
_space_group_IT_number 15
_symmetry_space_group_name_Hall '-C 2yc'
_symmetry_space_group_name_H-M 'C 1 2/c 1'
_cell_angle_alpha 90
_cell_angle_beta 115.22
_cell_angle_gamma 90
_cell_formula_units_Z 4
_cell_length_a 6.53
_cell_length_b 8.46
_cell_length_c 7.00
_cell_volume 349.845
_exptl_crystal_density_diffrn 3.947
_cod_original_formula_sum 'Na Al As O4 F'
_cod_database_code 9008063

loop_
_symmetry_equiv_pos_as_xyz
x,y,z
1/2+x,1/2+y,z
x,-y,1/2+z
1/2+x,1/2-y,1/2+z
-x,y,1/2-z
1/2-x,1/2+y,1/2-z
-x,-y,-z
1/2-x,1/2-y,-z

loop_
_atom_site_label
_atom_site_fract_x
_atom_site_fract_y
_atom_site_fract_z
_atom_site_type_symbol
_atom_site_attached_hydrogens
Na 0.00000 0.66700 0.25000 Na 0
Al 0.00000 0.00000 0.00000 Al 0
As 0.00000 0.31700 0.25000 As 0
OA 0.20800 0.43300 0.41700 O 0
OB 0.09200 0.21100 0.09700 O 0
F 0.00000 0.94400 0.25000 F 0

loop_
_cod_changelog_entry_id
_cod_changelog_entry_author
_cod_changelog_entry_date
_cod_changelog_entry_text
1
;cod-tools version 3.8.0
Id: cif_guess_AMCSD_atom_types 9581 2023-05-17 12:35:41Z saulius
;
2023-05-23T09:18:51+03:00
;Derived atom types and hydrogen counts
from atom names that follow the AMCSD naming convention
(Wat == water, O-H == hydroxyl).
;

_cod_duplicate_entry 1011040
